data_7208545
loop_
_publ_author_name
'Liu, Ying-Ying'
'Chen, Chun'
'Ma, Jian-Fang'
'Yang, Jin'

_publ_section_title
;
 A series of complexes constructed by different calix[4]arene derivatives
;
_journal_issue 19
_journal_name_full CrystEngComm
_journal_page_first 6201
_journal_paper_doi 10.1039/c2ce25650a
_journal_volume 14
_journal_year 2012
_chemical_formula_sum 'C130 H140 N12 O17 Zn2'
_chemical_formula_weight 2273.28
_chemical_name_systematic
;
?
;
_space_group_IT_number 14
_symmetry_cell_setting monoclinic
_symmetry_space_group_name_Hall '-P 2yn'
_symmetry_space_group_name_H-M 'P 1 21/n 1'
_atom_sites_solution_hydrogens geom
_atom_sites_solution_primary direct
_atom_sites_solution_secondary difmap
_audit_creation_method SHELXL-97
_cell_angle_alpha 90
_cell_angle_beta 91.723(5)
_cell_angle_gamma 90
_cell_formula_units_Z 2
_cell_length_a 16.772(4)
_cell_length_b 17.601(3)
_cell_length_c 19.969(5)
_cell_measurement_temperature 293(2)
_cell_volume 5892(2)
_computing_cell_refinement CrysAlis
_computing_data_collection 'CrysAlis (Oxford Diffraction, 2006)'
_computing_data_reduction CrysAlis
_computing_structure_refinement 'SHELXL-97 (Sheldrick, 1997)'
_computing_structure_solution 'SHELXS-97 (Sheldrick, 1997)'
_diffrn_ambient_temperature 293(2)
_diffrn_detector_area_resol_mean 10.0
_diffrn_measured_fraction_theta_full 0.993
_diffrn_measured_fraction_theta_max 0.992
_diffrn_measurement_device_type 'Oxford Diffraction Gemini R Ultra'
_diffrn_measurement_method '\w scan'
_diffrn_radiation_monochromator graphite
_diffrn_radiation_source 'fine-focus sealed tube'
_diffrn_radiation_type MoK\a
_diffrn_radiation_wavelength 0.71069
_diffrn_reflns_av_R_equivalents 0.0586
_diffrn_reflns_av_sigmaI/netI 0.1934
_diffrn_reflns_limit_h_max 20
_diffrn_reflns_limit_h_min -20
_diffrn_reflns_limit_k_max 18
_diffrn_reflns_limit_k_min -21
_diffrn_reflns_limit_l_max 23
_diffrn_reflns_limit_l_min -20
_diffrn_reflns_number 22477
_diffrn_reflns_theta_full 25.00
_diffrn_reflns_theta_max 25.35
_diffrn_reflns_theta_min 3.13
_exptl_absorpt_coefficient_mu 0.478
_exptl_absorpt_correction_T_max 0.9062
_exptl_absorpt_correction_T_min 0.8777
_exptl_absorpt_correction_type multi-scan
_exptl_absorpt_process_details
;
CrysAlis (Oxford Diffraction, 2006)
;
_exptl_crystal_density_diffrn 1.281
_exptl_crystal_density_method 'not measured'
_exptl_crystal_F_000 2400
_exptl_crystal_size_max 0.28
_exptl_crystal_size_mid 0.25
_exptl_crystal_size_min 0.21
_refine_diff_density_max 0.862
_refine_diff_density_min -0.378
_refine_diff_density_rms 0.064
_refine_ls_extinction_method none
_refine_ls_goodness_of_fit_ref 0.812
_refine_ls_hydrogen_treatment constr
_refine_ls_matrix_type full
_refine_ls_number_parameters 734
_refine_ls_number_reflns 10701
_refine_ls_number_restraints 34
_refine_ls_restrained_S_all 0.891
_refine_ls_R_factor_all 0.1758
_refine_ls_R_factor_gt 0.0666
_refine_ls_shift/su_max 0.001
_refine_ls_shift/su_mean 0.000
_refine_ls_structure_factor_coef Fsqd
_refine_ls_weighting_details 'calc w=1/[\s^2^(Fo^2^)+(0.0906P)^2^+0.0000P] where P=(Fo^2^+2Fc^2^)/3'
_refine_ls_weighting_scheme calc
_refine_ls_wR_factor_gt 0.1612
_refine_ls_wR_factor_ref 0.1846
_reflns_number_gt 3707
_reflns_number_total 10701
_reflns_threshold_expression >2sigma(I)
_cod_data_source_file c2ce25650a.txt
_cod_data_source_block 6
_cod_depositor_comments
;
The following automatic conversions were performed:

'_symmetry_cell_setting' value 'Monoclinic' changed to 'monoclinic'
according to /home/saulius/struct/CIF-dictionaries/cif_core.dic
dictionary named 'cif_core.dic' version 2.4.1 from 2010-06-29.

Automatic conversion script
Id: cif_fix_values 1891 2012-01-12 08:04:46Z andrius 
;
_cod_original_sg_symbol_H-M P21/n
_cod_database_code 7208545

loop_
_symmetry_equiv_pos_as_xyz
'x, y, z'
'-x+1/2, y+1/2, -z+1/2'
'-x, -y, -z'
'x-1/2, -y-1/2, z-1/2'

loop_
_atom_site_label
_atom_site_type_symbol
_atom_site_fract_x
_atom_site_fract_y
_atom_site_fract_z
_atom_site_U_iso_or_equiv
_atom_site_adp_type
_atom_site_occupancy
_atom_site_symmetry_multiplicity
_atom_site_calc_flag
_atom_site_refinement_flags
_atom_site_disorder_assembly
_atom_site_disorder_group
Zn1 Zn -0.00805(5) 0.28335(4) 0.75505(3) 0.0592(3) Uani 1 1 d . . .
C1 C -0.3748(5) 0.3428(4) 0.8165(4) 0.094(2) Uani 1 1 d . . .
H1 H -0.3793 0.3063 0.8499 0.113 Uiso 1 1 calc R . .
C2 C -0.3575(5) 0.4177(5) 0.8333(3) 0.084(2) Uani 1 1 d . . .
H2 H -0.3496 0.4307 0.8781 0.100 Uiso 1 1 calc R . .
C3 C -0.3517(4) 0.4738(3) 0.7844(3) 0.0599(17) Uani 1 1 d . . .
C4 C -0.3652(3) 0.4511(4) 0.7181(3) 0.0583(16) Uani 1 1 d . . .
C5 C -0.3810(3) 0.3763(4) 0.7011(3) 0.0570(16) Uani 1 1 d . . .
C6 C -0.3849(4) 0.3234(4) 0.7517(3) 0.0723(19) Uani 1 1 d . . .
H6 H -0.3947 0.2728 0.7408 0.087 Uiso 1 1 calc R . .
C7 C -0.3341(4) 0.5543(4) 0.8033(3) 0.078(2) Uani 1 1 d . . .
H7A H -0.3542 0.5645 0.8474 0.093 Uiso 1 1 calc R . .
H7B H -0.3611 0.5881 0.7717 0.093 Uiso 1 1 calc RD . .
C8 C -0.2448(5) 0.5696(3) 0.8034(4) 0.072(2) Uani 1 1 d . . .
C9 C -0.1979(6) 0.5497(4) 0.8594(4) 0.088(2) Uani 1 1 d . . .
H9 H -0.2228 0.5307 0.8969 0.105 Uiso 1 1 calc R . .
C10 C -0.1146(6) 0.5572(4) 0.8613(4) 0.096(2) Uani 1 1 d . . .
H10 H -0.0847 0.5447 0.8997 0.116 Uiso 1 1 calc R . .
C11 C -0.0782(5) 0.5834(4) 0.8053(5) 0.085(2) Uani 1 1 d . . .
H11 H -0.0229 0.5872 0.8054 0.102 Uiso 1 1 calc R . .
C12 C -0.1217(5) 0.6039(3) 0.7493(4) 0.0708(19) Uani 1 1 d . . .
C13 C -0.2046(5) 0.5986(3) 0.7498(4) 0.0655(17) Uani 1 1 d . . .
C14 C -0.0793(4) 0.6279(3) 0.6874(4) 0.081(2) Uani 1 1 d . . .
H14A H -0.0325 0.6572 0.7005 0.098 Uiso 1 1 calc R . .
H14B H -0.1143 0.6604 0.6606 0.098 Uiso 1 1 calc R . .
C15 C -0.0539(4) 0.5603(3) 0.6450(3) 0.0600(16) Uani 1 1 d . . .
C16 C 0.0225(4) 0.5329(4) 0.6499(4) 0.0732(19) Uani 1 1 d . . .
H16 H 0.0586 0.5569 0.6791 0.088 Uiso 1 1 calc R . .
C17 C 0.0479(4) 0.4729(4) 0.6146(4) 0.0747(19) Uani 1 1 d . . .
H17 H 0.1004 0.4563 0.6196 0.090 Uiso 1 1 calc R . .
C18 C -0.0049(5) 0.4362(4) 0.5706(4) 0.077(2) Uani 1 1 d . . .
H18 H 0.0120 0.3943 0.5464 0.092 Uiso 1 1 calc R . .
C19 C -0.0842(4) 0.4623(4) 0.5626(3) 0.0604(17) Uani 1 1 d U . .
C20 C -0.1072(4) 0.5250(3) 0.6008(3) 0.0556(16) Uani 1 1 d U . .
C21 C -0.1403(4) 0.4241(4) 0.5107(3) 0.0700(19) Uani 1 1 d . . .
H21A H -0.1086 0.4007 0.4765 0.084 Uiso 1 1 calc R . .
H21B H -0.1733 0.4628 0.4892 0.084 Uiso 1 1 calc R . .
C22 C -0.1950(4) 0.3631(4) 0.5405(3) 0.0614(17) Uani 1 1 d . . .
C23 C -0.1746(4) 0.2879(4) 0.5410(3) 0.083(2) Uani 1 1 d . . .
H23 H -0.1266 0.2736 0.5224 0.099 Uiso 1 1 calc R . .
C24 C -0.2217(5) 0.2327(4) 0.5676(4) 0.096(3) Uani 1 1 d . . .
H24 H -0.2062 0.1820 0.5673 0.116 Uiso 1 1 calc R . .
C25 C -0.2922(5) 0.2545(4) 0.5946(3) 0.080(2) Uani 1 1 d . . .
H25 H -0.3247 0.2173 0.6127 0.096 Uiso 1 1 calc R . .
C26 C -0.3173(4) 0.3291(4) 0.5963(3) 0.0614(17) Uani 1 1 d . . .
C27 C -0.2670(4) 0.3845(3) 0.5684(3) 0.0553(15) Uani 1 1 d . . .
C28 C -0.3938(3) 0.3514(3) 0.6292(3) 0.0648(17) Uani 1 1 d . . .
H28A H -0.4188 0.3925 0.6039 0.078 Uiso 1 1 calc RD . .
H28B H -0.4301 0.3085 0.6278 0.078 Uiso 1 1 calc R . .
C29 C 0.1856(6) 0.1723(9) 0.4994(5) 0.122(4) Uani 1 1 d . . .
C30 C 0.1136(10) 0.2066(8) 0.4845(5) 0.170(5) Uani 1 1 d . . .
H30 H 0.1101 0.2534 0.4631 0.204 Uiso 1 1 calc R . .
C31 C 0.0417(10) 0.1640(13) 0.5048(8) 0.197(9) Uani 1 1 d U . .
H31 H -0.0094 0.1833 0.4973 0.236 Uiso 1 1 calc R . .
C32 C 0.0544(12) 0.0939(12) 0.5355(9) 0.197(8) Uani 1 1 d U . .
H32 H 0.0088 0.0664 0.5450 0.236 Uiso 1 1 calc R . .
C33 C 0.1213(8) 0.0619(10) 0.5525(7) 0.145(6) Uani 1 1 d U . .
C34 C 0.1900(10) 0.1015(8) 0.5318(6) 0.138(5) Uani 1 1 d . . .
C35 C 0.1299(7) -0.0078(7) 0.5933(7) 0.181(6) Uani 1 1 d . . .
H35A H 0.1801 -0.0324 0.5840 0.217 Uiso 1 1 calc R . .
H35B H 0.0871 -0.0428 0.5816 0.217 Uiso 1 1 calc R . .
C36 C 0.1275(4) 0.0115(3) 0.6664(3) 0.129(4) Uani 1 1 d G . .
C37 C 0.1971(3) 0.0298(3) 0.7023(4) 0.120(4) Uani 1 1 d G . .
C38 C 0.1934(3) 0.0530(3) 0.7687(3) 0.101(3) Uani 1 1 d G . .
C39 C 0.1201(4) 0.0577(3) 0.7991(3) 0.094(2) Uani 1 1 d G . .
H39 H 0.1176 0.0732 0.8436 0.112 Uiso 1 1 calc R . .
C40 C 0.0505(3) 0.0394(3) 0.7632(3) 0.106(3) Uani 1 1 d G . .
H40 H 0.0015 0.0426 0.7835 0.127 Uiso 1 1 calc R . .
C41 C 0.0542(3) 0.0162(3) 0.6968(3) 0.115(3) Uani 1 1 d G . .
H41 H 0.0077 0.0040 0.6727 0.137 Uiso 1 1 calc R . .
C42 C 0.2693(5) 0.0683(4) 0.8100(5) 0.118(3) Uani 1 1 d . . .
H42A H 0.3111 0.0352 0.7943 0.141 Uiso 1 1 calc R . .
H42B H 0.2601 0.0551 0.8563 0.141 Uiso 1 1 calc R . .
C43 C 0.2988(5) 0.1503(5) 0.8075(5) 0.091(2) Uani 1 1 d . . .
C44 C 0.2825(6) 0.1982(7) 0.8566(5) 0.116(3) Uani 1 1 d . . .
H44 H 0.2517 0.1818 0.8917 0.139 Uiso 1 1 calc R . .
C45 C 0.3097(6) 0.2703(7) 0.8565(4) 0.135(4) Uani 1 1 d . . .
H45 H 0.2984 0.3029 0.8916 0.161 Uiso 1 1 calc R . .
C46 C 0.3550(5) 0.2954(5) 0.8035(4) 0.109(3) Uani 1 1 d . . .
H46 H 0.3748 0.3448 0.8043 0.131 Uiso 1 1 calc R . .
C47 C 0.3709(4) 0.2499(4) 0.7510(4) 0.0745(19) Uani 1 1 d . . .
C48 C 0.3432(4) 0.1751(5) 0.7528(4) 0.077(2) Uani 1 1 d . . .
C49 C 0.4177(4) 0.2779(4) 0.6919(3) 0.0767(19) Uani 1 1 d . . .
H49A H 0.4505 0.3208 0.7060 0.092 Uiso 1 1 calc R . .
H49B H 0.4529 0.2378 0.6775 0.092 Uiso 1 1 calc R . .
C50 C 0.3639(4) 0.3018(3) 0.6337(3) 0.0589(17) Uani 1 1 d . . .
C51 C 0.3344(5) 0.3745(4) 0.6307(4) 0.076(2) Uani 1 1 d . . .
H51 H 0.3487 0.4090 0.6642 0.091 Uiso 1 1 calc R . .
C52 C 0.2850(6) 0.3968(4) 0.5798(5) 0.098(3) Uani 1 1 d . . .
H52 H 0.2666 0.4466 0.5780 0.118 Uiso 1 1 calc R . .
C53 C 0.2622(5) 0.3466(5) 0.5315(4) 0.086(2) Uani 1 1 d . . .
H53 H 0.2270 0.3623 0.4974 0.103 Uiso 1 1 calc R . .
C54 C 0.2892(5) 0.2752(4) 0.5318(3) 0.075(2) Uani 1 1 d . . .
C55 C 0.3395(4) 0.2532(4) 0.5831(4) 0.072(2) Uani 1 1 d . . .
C56 C 0.2600(6) 0.2201(5) 0.4785(3) 0.114(3) Uani 1 1 d . . .
H56A H 0.3031 0.1856 0.4682 0.136 Uiso 1 1 calc RD . .
H56B H 0.2462 0.2483 0.4380 0.136 Uiso 1 1 calc R . .
C57 C -0.0416(4) 0.1773(3) 0.8711(3) 0.0548(15) Uani 1 1 d . . .
H57 H -0.0833 0.1526 0.8484 0.066 Uiso 1 1 calc R A .
C58 C 0.0450(6) 0.2075(4) 0.9475(3) 0.111(3) Uani 1 1 d . . .
H58 H 0.0755 0.2086 0.9872 0.133 Uiso 1 1 calc R A .
C59 C 0.0533(6) 0.2527(4) 0.8954(4) 0.105(3) Uani 1 1 d . A .
H59 H 0.0907 0.2915 0.8927 0.126 Uiso 1 1 calc R . .
C60 C -0.0435(4) 0.0965(3) 0.9748(3) 0.0662(18) Uani 1 1 d . . .
H60A H -0.0953 0.0794 0.9581 0.079 Uiso 1 1 calc R A .
H60B H -0.0495 0.1147 1.0203 0.079 Uiso 1 1 calc R . .
C61 C 0.0133(4) 0.0310(3) 0.9756(2) 0.0570(16) Uani 1 1 d . . .
H61A H 0.0662 0.0486 0.9890 0.068 Uiso 1 1 calc R . .
H61B H 0.0159 0.0098 0.9309 0.068 Uiso 1 1 calc R . .
C62 C 0.1149(8) 0.2339(7) 0.6679(6) 0.168(4) Uani 1 1 d DU . .
H62A H 0.1167 0.2489 0.6212 0.202 Uiso 1 1 calc R A .
H62B H 0.1455 0.1873 0.6723 0.202 Uiso 1 1 calc R . .
C63 C 0.1575(7) 0.2905(8) 0.7056(7) 0.173(4) Uani 1 1 d DU A .
N1 N -0.0013(3) 0.2339(3) 0.8461(2) 0.0613(14) Uani 1 1 d . A .
N2 N -0.0157(3) 0.1594(3) 0.9326(2) 0.0635(14) Uani 1 1 d . A .
N3 N 0.0344(6) 0.2148(4) 0.6800(4) 0.153(3) Uani 1 1 d U A .
H3A H 0.0298 0.1657 0.6920 0.183 Uiso 1 1 d R . .
H3B H 0.0049 0.2221 0.6422 0.183 Uiso 1 1 d R . .
N4 N 0.1153(9) 0.3127(11) 0.7509(7) 0.107(5) Uani 0.55 1 d P A .
N4' N 0.1024(14) 0.3520(10) 0.7506(11) 0.102(8) Uiso 0.45 1 d P A .
C64 C -0.1797(6) 0.3255(6) 0.7660(6) 0.092(3) Uani 0.75(2) 1 d PU A 1
C65 C -0.1456(7) 0.3895(7) 0.7365(8) 0.091(3) Uani 0.75(2) 1 d PU A 1
N5 N -0.0529(6) 0.3921(4) 0.7527(7) 0.093(4) Uani 0.75(2) 1 d P A 1
N6 N -0.1422(6) 0.2599(5) 0.7389(6) 0.088(3) Uani 0.75(2) 1 d PU A 1
C64' C -0.170(2) 0.339(2) 0.715(2) 0.093(13) Uiso 0.25(2) 1 d P A 2
C65' C -0.131(3) 0.391(2) 0.780(2) 0.108(14) Uiso 0.25(2) 1 d P A 2
N5' N -0.069(3) 0.389(2) 0.787(2) 0.116(15) Uiso 0.25(2) 1 d P A 2
N6' N -0.114(2) 0.2562(16) 0.7092(15) 0.097(11) Uiso 0.25(2) 1 d P A 2
O1 O -0.1837(3) 0.5493(2) 0.5940(2) 0.0716(12) Uani 1 1 d . . .
H1A H -0.1903 0.5858 0.6187 0.107 Uiso 1 1 calc R . .
O2 O -0.2888(2) 0.4583(2) 0.56816(19) 0.0680(12) Uani 1 1 d . . .
H2A H -0.3320 0.4627 0.5859 0.102 Uiso 1 1 calc RD . .
O3 O -0.3655(3) 0.5064(2) 0.6697(2) 0.0743(13) Uani 1 1 d . . .
O4 O -0.2475(3) 0.6250(2) 0.6950(2) 0.0882(14) Uani 1 1 d . . .
H4 H -0.2953 0.6200 0.7012 0.132 Uiso 1 1 calc RD . .
O5 O 0.3717(4) 0.1804(3) 0.5861(3) 0.136(2) Uani 1 1 d . . .
H5 H 0.3550 0.1556 0.5539 0.204 Uiso 1 1 calc RD . .
O6 O 0.3621(3) 0.1278(3) 0.7024(3) 0.0978(17) Uani 1 1 d . . .
H6A H 0.3428 0.0857 0.7090 0.147 Uiso 1 1 calc R . .
O7 O 0.2657(4) 0.0252(3) 0.6719(4) 0.168(3) Uani 1 1 d D . .
O8 O 0.2601(5) 0.0685(4) 0.5391(3) 0.137(3) Uani 1 1 d . . .
H8 H 0.2946 0.0965 0.5246 0.206 Uiso 1 1 calc RD . .
O1W O 0.3914(6) -0.0717(5) 0.6273(5) 0.100(3) Uiso 0.50 1 d PD . .

loop_
_atom_site_aniso_label
_atom_site_aniso_U_11
_atom_site_aniso_U_22
_atom_site_aniso_U_33
_atom_site_aniso_U_23
_atom_site_aniso_U_13
_atom_site_aniso_U_12
Zn1 0.0635(5) 0.0603(4) 0.0539(4) 0.0091(4) -0.0003(3) 0.0132(4)
C1 0.125(8) 0.078(5) 0.078(5) 0.020(4) -0.013(5) -0.015(5)
C2 0.094(6) 0.100(6) 0.057(4) 0.005(4) -0.008(4) 0.003(5)
C3 0.047(4) 0.062(4) 0.071(4) 0.001(4) 0.006(3) 0.006(3)
C4 0.036(4) 0.068(4) 0.072(4) 0.016(4) 0.006(3) 0.008(3)
C5 0.035(4) 0.073(4) 0.063(4) 0.013(4) -0.008(3) -0.003(3)
C6 0.070(5) 0.074(4) 0.072(5) 0.015(4) -0.014(4) -0.011(4)
C7 0.063(5) 0.077(5) 0.094(5) -0.008(4) 0.010(4) 0.006(4)
C8 0.082(6) 0.054(4) 0.080(5) -0.009(4) 0.004(5) -0.001(4)
C9 0.094(7) 0.080(5) 0.089(6) -0.022(4) 0.005(6) 0.007(5)
C10 0.098(8) 0.097(6) 0.092(6) -0.013(5) -0.029(6) 0.020(5)
C11 0.072(6) 0.075(5) 0.107(6) -0.005(5) -0.023(6) -0.001(4)
C12 0.070(6) 0.048(4) 0.094(5) -0.009(4) -0.002(5) -0.006(4)
C13 0.060(5) 0.045(4) 0.090(5) 0.002(3) -0.022(5) 0.006(3)
C14 0.059(5) 0.059(4) 0.126(6) 0.010(4) -0.013(4) -0.019(3)
C15 0.039(4) 0.062(4) 0.079(4) 0.024(3) -0.007(4) -0.012(3)
C16 0.047(5) 0.076(5) 0.097(5) 0.013(4) 0.000(4) -0.014(4)
C17 0.038(4) 0.094(5) 0.092(5) 0.022(4) -0.003(4) -0.009(4)
C18 0.067(6) 0.085(5) 0.081(5) 0.020(4) 0.026(5) 0.006(4)
C19 0.050(5) 0.079(4) 0.053(4) 0.027(3) -0.005(3) -0.016(4)
C20 0.046(5) 0.058(4) 0.063(4) 0.022(3) -0.001(4) 0.008(3)
C21 0.063(5) 0.090(4) 0.057(4) 0.016(4) 0.010(4) -0.006(4)
C22 0.064(5) 0.079(5) 0.041(3) 0.004(3) -0.001(3) -0.006(4)
C23 0.080(6) 0.087(5) 0.082(4) 0.000(4) 0.023(4) 0.016(5)
C24 0.122(8) 0.068(5) 0.101(5) 0.003(4) 0.030(5) 0.000(5)
C25 0.092(6) 0.070(4) 0.079(5) 0.010(4) 0.019(4) -0.023(4)
C26 0.060(5) 0.070(4) 0.054(3) 0.008(3) -0.012(3) -0.018(4)
C27 0.059(5) 0.062(4) 0.044(3) 0.006(3) -0.011(3) -0.004(3)
C28 0.044(4) 0.083(4) 0.067(4) 0.013(3) -0.007(3) -0.013(3)
C29 0.060(7) 0.219(13) 0.086(6) -0.083(8) -0.010(6) 0.022(8)
C30 0.143(13) 0.277(16) 0.089(7) -0.074(8) -0.001(8) -0.013(13)
C31 0.092(10) 0.34(2) 0.157(13) -0.109(14) -0.034(9) 0.048(15)
C32 0.122(12) 0.28(2) 0.189(16) -0.128(14) -0.023(12) -0.037(13)
C33 0.085(8) 0.199(14) 0.151(10) -0.093(10) 0.026(8) -0.055(10)
C34 0.182(16) 0.116(9) 0.117(8) -0.065(7) 0.005(9) 0.015(10)
C35 0.167(12) 0.125(9) 0.256(14) -0.087(10) 0.095(11) -0.092(8)
C36 0.104(8) 0.084(6) 0.202(10) -0.057(6) 0.067(8) -0.046(5)
C37 0.061(6) 0.060(5) 0.241(12) -0.013(6) 0.061(8) -0.011(4)
C38 0.045(5) 0.061(5) 0.196(9) 0.055(5) 0.020(6) 0.009(4)
C39 0.056(5) 0.086(5) 0.139(6) 0.042(5) 0.017(5) -0.003(4)
C40 0.052(6) 0.089(5) 0.177(9) 0.011(6) 0.024(6) -0.015(4)
C41 0.067(6) 0.097(6) 0.181(9) -0.033(6) 0.016(6) -0.038(5)
C42 0.043(5) 0.118(6) 0.191(9) 0.097(6) -0.020(5) -0.006(4)
C43 0.050(5) 0.123(7) 0.098(6) 0.060(6) -0.018(5) -0.012(5)
C44 0.084(7) 0.175(10) 0.088(6) 0.064(7) -0.016(5) -0.031(7)
C45 0.138(10) 0.197(11) 0.068(5) 0.024(7) 0.005(5) -0.035(8)
C46 0.122(8) 0.125(7) 0.079(5) 0.016(5) -0.024(5) -0.040(6)
C47 0.049(5) 0.092(5) 0.081(5) 0.024(4) -0.031(4) -0.020(4)
C48 0.038(4) 0.088(5) 0.103(6) 0.027(5) -0.022(4) 0.001(4)
C49 0.058(5) 0.074(4) 0.098(5) 0.017(4) -0.009(4) -0.020(4)
C50 0.053(4) 0.057(4) 0.068(4) 0.011(3) 0.010(4) -0.002(3)
C51 0.096(6) 0.054(4) 0.077(5) 0.005(4) 0.009(5) 0.002(4)
C52 0.135(9) 0.061(5) 0.098(6) 0.022(5) -0.006(6) 0.021(5)
C53 0.098(7) 0.087(6) 0.071(5) 0.031(5) -0.007(4) 0.012(5)
C54 0.087(6) 0.094(6) 0.043(4) 0.003(4) 0.005(4) 0.017(5)
C55 0.072(5) 0.056(4) 0.088(5) -0.006(4) 0.015(5) 0.018(4)
C56 0.122(8) 0.157(8) 0.062(4) -0.024(5) -0.004(5) 0.017(7)
C57 0.060(5) 0.059(4) 0.045(3) 0.010(3) -0.011(3) 0.000(3)
C58 0.166(9) 0.091(5) 0.072(4) 0.031(4) -0.064(5) -0.059(6)
C59 0.150(9) 0.075(5) 0.084(5) 0.041(4) -0.058(5) -0.056(5)
C60 0.080(5) 0.063(4) 0.056(3) 0.018(3) 0.003(3) -0.007(4)
C61 0.069(5) 0.058(4) 0.044(3) 0.013(3) -0.001(3) -0.006(3)
C62 0.163(9) 0.176(8) 0.168(7) -0.011(6) 0.077(7) 0.067(7)
C63 0.109(9) 0.204(10) 0.208(10) 0.017(8) 0.047(8) 0.053(8)
N1 0.072(4) 0.054(3) 0.057(3) 0.016(2) -0.012(3) -0.007(3)
N2 0.073(4) 0.056(3) 0.060(3) 0.015(3) -0.017(3) -0.012(3)
N3 0.207(9) 0.125(5) 0.131(5) -0.002(4) 0.079(6) 0.036(6)
N4 0.075(10) 0.144(15) 0.104(10) -0.040(10) 0.027(8) -0.008(10)
C64 0.067(5) 0.092(5) 0.115(7) 0.006(4) 0.000(4) 0.010(3)
C65 0.068(5) 0.091(5) 0.115(7) 0.008(4) -0.001(4) 0.014(4)
N5 0.119(9) 0.041(4) 0.121(8) 0.013(5) 0.028(7) 0.008(4)
N6 0.065(5) 0.089(5) 0.111(7) 0.002(4) 0.000(4) 0.004(3)
O1 0.058(3) 0.069(3) 0.087(3) 0.014(2) -0.019(2) 0.004(2)
O2 0.045(3) 0.081(3) 0.079(3) 0.024(2) 0.003(2) 0.001(2)
O3 0.072(3) 0.065(3) 0.086(3) 0.019(2) 0.004(3) 0.009(2)
O4 0.051(3) 0.089(3) 0.124(4) 0.015(3) -0.015(3) -0.005(3)
O5 0.147(6) 0.097(4) 0.161(5) -0.050(4) -0.054(4) 0.055(4)
O6 0.052(3) 0.068(3) 0.173(5) 0.032(3) 0.007(3) -0.004(2)
O7 0.084(5) 0.099(4) 0.325(9) -0.069(5) 0.098(6) -0.019(3)
O8 0.120(6) 0.111(5) 0.184(6) -0.035(4) 0.039(5) -0.012(4)

loop_
_atom_type_symbol
_atom_type_description
_atom_type_scat_dispersion_real
_atom_type_scat_dispersion_imag
_atom_type_scat_source
C C 0.0033 0.0016 'International Tables Vol C Tables 4.2.6.8 and 6.1.1.4'
H H 0.0000 0.0000 'International Tables Vol C Tables 4.2.6.8 and 6.1.1.4'
N N 0.0061 0.0033 'International Tables Vol C Tables 4.2.6.8 and 6.1.1.4'
O O 0.0106 0.0060 'International Tables Vol C Tables 4.2.6.8 and 6.1.1.4'
Zn Zn 0.2839 1.4301 'International Tables Vol C Tables 4.2.6.8 and 6.1.1.4'

loop_
_geom_angle_atom_site_label_1
_geom_angle_atom_site_label_2
_geom_angle_atom_site_label_3
_geom_angle
_geom_angle_site_symmetry_1
_geom_angle_site_symmetry_3
N1 Zn1 N6' 109.3(9) . .
N1 Zn1 N5 115.6(4) . .
N6' Zn1 N5 84.0(9) . .
N1 Zn1 N3 113.0(3) . .
N6' Zn1 N3 81.4(10) . .
N5 Zn1 N3 131.4(5) . .
N1 Zn1 N4 96.4(5) . .
N6' Zn1 N4 150.9(10) . .
N5 Zn1 N4 97.3(6) . .
N3 Zn1 N4 76.0(5) . .
N1 Zn1 N4' 104.3(6) . .
N6' Zn1 N4' 146.2(10) . .
N5 Zn1 N4' 78.3(6) . .
N3 Zn1 N4' 89.0(6) . .
N4 Zn1 N4' 19.1(6) . .
N1 Zn1 N5' 96.4(11) . .
N6' Zn1 N5' 85.6(15) . .
N5 Zn1 N5' 19.8(9) . .
N3 Zn1 N5' 150.4(11) . .
N4 Zn1 N5' 105.3(14) . .
N4' Zn1 N5' 87.1(14) . .
N1 Zn1 N6 94.4(3) . .
N6' Zn1 N6 19.3(8) . .
N5 Zn1 N6 79.0(4) . .
N3 Zn1 N6 98.6(4) . .
N4 Zn1 N6 169.1(5) . .
N4' Zn1 N6 155.1(6) . .
N5' Zn1 N6 74.6(13) . .
C6 C1 C2 119.5(7) . .
C6 C1 H1 120.3 . .
C2 C1 H1 120.3 . .
C1 C2 C3 121.5(6) . .
C1 C2 H2 119.3 . .
C3 C2 H2 119.3 . .
C2 C3 C4 116.7(6) . .
C2 C3 C7 120.9(6) . .
C4 C3 C7 122.4(6) . .
O3 C4 C5 120.5(6) . .
O3 C4 C3 117.6(6) . .
C5 C4 C3 121.9(5) . .
C6 C5 C4 118.5(6) . .
C6 C5 C28 119.5(6) . .
C4 C5 C28 122.0(5) . .
C1 C6 C5 121.8(6) . .
C1 C6 H6 119.1 . .
C5 C6 H6 119.1 . .
C3 C7 C8 110.8(5) . .
C3 C7 H7A 109.5 . .
C8 C7 H7A 109.5 . .
C3 C7 H7B 109.5 . .
C8 C7 H7B 109.5 . .
H7A C7 H7B 108.1 . .
C13 C8 C9 116.1(8) . .
C13 C8 C7 124.6(8) . .
C9 C8 C7 119.2(7) . .
C8 C9 C10 122.3(8) . .
C8 C9 H9 118.9 . .
C10 C9 H9 118.9 . .
C11 C10 C9 118.6(8) . .
C11 C10 H10 120.7 . .
C9 C10 H10 120.7 . .
C12 C11 C10 121.2(8) . .
C12 C11 H11 119.4 . .
C10 C11 H11 119.4 . .
C11 C12 C13 119.0(7) . .
C11 C12 C14 119.6(8) . .
C13 C12 C14 121.4(7) . .
O4 C13 C8 119.2(7) . .
O4 C13 C12 118.0(7) . .
C8 C13 C12 122.8(7) . .
C12 C14 C15 112.5(5) . .
C12 C14 H14A 109.1 . .
C15 C14 H14A 109.1 . .
C12 C14 H14B 109.1 . .
C15 C14 H14B 109.1 . .
H14A C14 H14B 107.8 . .
C16 C15 C20 118.2(6) . .
C16 C15 C14 120.6(7) . .
C20 C15 C14 121.2(6) . .
C17 C16 C15 123.3(7) . .
C17 C16 H16 118.3 . .
C15 C16 H16 118.3 . .
C16 C17 C18 119.4(7) . .
C16 C17 H17 120.3 . .
C18 C17 H17 120.3 . .
C17 C18 C19 120.1(7) . .
C17 C18 H18 120.0 . .
C19 C18 H18 120.0 . .
C20 C19 C18 117.9(6) . .
C20 C19 C21 122.6(6) . .
C18 C19 C21 119.4(6) . .
O1 C20 C15 120.8(6) . .
O1 C20 C19 118.0(6) . .
C15 C20 C19 121.2(6) . .
C19 C21 C22 113.9(4) . .
C19 C21 H21A 108.8 . .
C22 C21 H21A 108.8 . .
C19 C21 H21B 108.8 . .
C22 C21 H21B 108.8 . .
H21A C21 H21B 107.7 . .
C23 C22 C27 118.6(5) . .
C23 C22 C21 121.6(6) . .
C27 C22 C21 119.8(6) . .
C22 C23 C24 122.8(6) . .
C22 C23 H23 118.6 . .
C24 C23 H23 118.6 . .
C23 C24 C25 118.1(6) . .
C23 C24 H24 121.0 . .
C25 C24 H24 121.0 . .
C24 C25 C26 122.9(6) . .
C24 C25 H25 118.6 . .
C26 C25 H25 118.6 . .
C25 C26 C27 117.4(6) . .
C25 C26 C28 121.4(5) . .
C27 C26 C28 121.1(6) . .
O2 C27 C22 119.7(5) . .
O2 C27 C26 120.0(5) . .
C22 C27 C26 120.3(6) . .
C5 C28 C26 113.0(5) . .
C5 C28 H28A 109.0 . .
C26 C28 H28A 109.0 . .
C5 C28 H28B 109.0 . .
C26 C28 H28B 109.0 . .
H28A C28 H28B 107.8 . .
C30 C29 C34 121.5(14) . .
C30 C29 C56 114.0(14) . .
C34 C29 C56 124.5(11) . .
C29 C30 C31 115.8(15) . .
C29 C30 H30 122.1 . .
C31 C30 H30 122.1 . .
C32 C31 C30 116.9(17) . .
C32 C31 H31 121.6 . .
C30 C31 H31 121.6 . .
C33 C32 C31 128(2) . .
C33 C32 H32 115.8 . .
C31 C32 H32 115.8 . .
C32 C33 C34 114.6(19) . .
C32 C33 C35 125.2(16) . .
C34 C33 C35 120.1(14) . .
O8 C34 C29 118.5(13) . .
O8 C34 C33 118.8(14) . .
C29 C34 C33 122.6(15) . .
C33 C35 C36 110.1(8) . .
C33 C35 H35A 109.6 . .
C36 C35 H35A 109.6 . .
C33 C35 H35B 109.6 . .
C36 C35 H35B 109.6 . .
H35A C35 H35B 108.2 . .
C37 C36 C41 120.0 . .
C37 C36 C35 120.6(6) . .
C41 C36 C35 119.2(7) . .
O7 C37 C38 121.4(6) . .
O7 C37 C36 118.6(6) . .
C38 C37 C36 120.0 . .
C37 C38 C39 120.0 . .
C37 C38 C42 120.5(6) . .
C39 C38 C42 119.3(6) . .
C40 C39 C38 120.0 . .
C40 C39 H39 120.0 . .
C38 C39 H39 120.0 . .
C41 C40 C39 120.0 . .
C41 C40 H40 120.0 . .
C39 C40 H40 120.0 . .
C40 C41 C36 120.0 . .
C40 C41 H41 120.0 . .
C36 C41 H41 120.0 . .
C38 C42 C43 114.6(6) . .
C38 C42 H42A 108.6 . .
C43 C42 H42A 108.6 . .
C38 C42 H42B 108.6 . .
C43 C42 H42B 108.6 . .
H42A C42 H42B 107.6 . .
C44 C43 C48 120.1(8) . .
C44 C43 C42 120.1(8) . .
C48 C43 C42 119.8(9) . .
C43 C44 C45 121.3(9) . .
C43 C44 H44 119.4 . .
C45 C44 H44 119.4 . .
C44 C45 C46 119.5(10) . .
C44 C45 H45 120.2 . .
C46 C45 H45 120.2 . .
C47 C46 C45 121.7(9) . .
C47 C46 H46 119.2 . .
C45 C46 H46 119.2 . .
C46 C47 C48 117.8(7) . .
C46 C47 C49 121.9(7) . .
C48 C47 C49 120.3(7) . .
O6 C48 C47 118.5(6) . .
O6 C48 C43 121.9(8) . .
C47 C48 C43 119.6(8) . .
C50 C49 C47 112.2(5) . .
C50 C49 H49A 109.2 . .
C47 C49 H49A 109.2 . .
C50 C49 H49B 109.2 . .
C47 C49 H49B 109.2 . .
H49A C49 H49B 107.9 . .
C51 C50 C55 116.7(7) . .
C51 C50 C49 119.9(6) . .
C55 C50 C49 123.4(6) . .
C52 C51 C50 121.1(7) . .
C52 C51 H51 119.5 . .
C50 C51 H51 119.5 . .
C51 C52 C53 120.0(7) . .
C51 C52 H52 120.0 . .
C53 C52 H52 120.0 . .
C54 C53 C52 121.5(7) . .
C54 C53 H53 119.3 . .
C52 C53 H53 119.3 . .
C53 C54 C55 118.2(7) . .
C53 C54 C56 119.9(8) . .
C55 C54 C56 121.8(7) . .
C54 C55 C50 122.6(6) . .
C54 C55 O5 121.7(7) . .
C50 C55 O5 115.8(7) . .
C54 C56 C29 113.5(6) . .
C54 C56 H56A 108.9 . .
C29 C56 H56A 108.9 . .
C54 C56 H56B 108.9 . .
C29 C56 H56B 108.9 . .
H56A C56 H56B 107.7 . .
N1 C57 N2 111.9(6) . .
N1 C57 H57 124.0 . .
N2 C57 H57 124.0 . .
C59 C58 N2 107.5(6) . .
C59 C58 H58 126.2 . .
N2 C58 H58 126.2 . .
C58 C59 N1 109.7(6) . .
C58 C59 H59 125.1 . .
N1 C59 H59 125.1 . .
N2 C60 C61 111.9(5) . .
N2 C60 H60A 109.2 . .
C61 C60 H60A 109.2 . .
N2 C60 H60B 109.2 . .
C61 C60 H60B 109.2 . .
H60A C60 H60B 107.9 . .
C60 C61 C61 111.0(6) . 3_557
C60 C61 H61A 109.4 . .
C61 C61 H61A 109.4 3_557 .
C60 C61 H61B 109.4 . .
C61 C61 H61B 109.4 3_557 .
H61A C61 H61B 108.0 . .
N3 C62 C63 122.6(10) . .
N3 C62 H62A 106.7 . .
C63 C62 H62A 106.7 . .
N3 C62 H62B 106.7 . .
C63 C62 H62B 106.7 . .
H62A C62 H62B 106.6 . .
N4 C63 C62 108.7(13) . .
N4 C63 N4' 22.1(12) . .
C62 C63 N4' 116.9(12) . .
C57 N1 C59 104.7(5) . .
C57 N1 Zn1 130.9(5) . .
C59 N1 Zn1 124.3(4) . .
C57 N2 C58 106.2(5) . .
C57 N2 C60 127.3(6) . .
C58 N2 C60 126.4(6) . .
C62 N3 Zn1 109.6(7) . .
C62 N3 H3A 111.2 . .
Zn1 N3 H3A 109.5 . .
C62 N3 H3B 108.8 . .
Zn1 N3 H3B 109.5 . .
H3A N3 H3B 108.2 . .
N4' N4 C63 118(3) . .
N4' N4 Zn1 87(3) . .
C63 N4 Zn1 122.1(12) . .
N4 N4' C63 40(2) . .
N4 N4' Zn1 74(3) . .
C63 N4' Zn1 98.2(10) . .
C65 C64 N6 107.4(9) . .
C64 C65 N5 110.4(9) . .
C65 N5 Zn1 109.5(6) . .
C64 N6 Zn1 104.0(6) . .
C65' C64' N6' 108(3) . .
N5' C65' C64' 117(4) . .
C65' N5' Zn1 116(4) . .
C64' N6' Zn1 103.9(18) . .
C20 O1 H1A 109.5 . .
C27 O2 H2A 109.5 . .
C13 O4 H4 109.5 . .
C55 O5 H5 109.5 . .
C48 O6 H6A 109.5 . .
C34 O8 H8 109.5 . .

loop_
_geom_bond_atom_site_label_1
_geom_bond_atom_site_label_2
_geom_bond_distance
_geom_bond_site_symmetry_2
Zn1 N1 2.016(4) .
Zn1 N6' 2.03(3) .
Zn1 N5 2.057(7) .
Zn1 N3 2.067(6) .
Zn1 N4 2.137(14) .
Zn1 N4' 2.22(2) .
Zn1 N5' 2.22(4) .
Zn1 N6 2.300(9) .
C1 C6 1.344(9) .
C1 C2 1.389(9) .
C1 H1 0.9300 .
C2 C3 1.394(8) .
C2 H2 0.9300 .
C3 C4 1.396(8) .
C3 C7 1.493(8) .
C4 O3 1.371(6) .
C4 C5 1.383(8) .
C5 C6 1.377(8) .
C5 C28 1.511(8) .
C6 H6 0.9300 .
C7 C8 1.523(9) .
C7 H7A 0.9700 .
C7 H7B 0.9700 .
C8 C13 1.379(9) .
C8 C9 1.392(10) .
C9 C10 1.404(10) .
C9 H9 0.9300 .
C10 C11 1.369(10) .
C10 H10 0.9300 .
C11 C12 1.365(10) .
C11 H11 0.9300 .
C12 C13 1.394(9) .
C12 C14 1.504(9) .
C13 O4 1.373(7) .
C14 C15 1.530(9) .
C14 H14A 0.9700 .
C14 H14B 0.9700 .
C15 C16 1.371(9) .
C15 C20 1.384(8) .
C16 C17 1.345(9) .
C16 H16 0.9300 .
C17 C18 1.389(9) .
C17 H17 0.9300 .
C18 C19 1.412(9) .
C18 H18 0.9300 .
C19 C20 1.402(8) .
C19 C21 1.534(8) .
C20 O1 1.355(7) .
C21 C22 1.542(8) .
C21 H21A 0.9700 .
C21 H21B 0.9700 .
C22 C23 1.367(8) .
C22 C27 1.397(8) .
C23 C24 1.369(9) .
C23 H23 0.9300 .
C24 C25 1.370(9) .
C24 H24 0.9300 .
C25 C26 1.380(8) .
C25 H25 0.9300 .
C26 C27 1.415(8) .
C26 C28 1.511(8) .
C27 O2 1.349(6) .
C28 H28A 0.9700 .
C28 H28B 0.9700 .
C29 C30 1.375(16) .
C29 C34 1.405(14) .
C29 C56 1.573(13) .
C30 C31 1.49(2) .
C30 H30 0.9300 .
C31 C32 1.39(2) .
C31 H31 0.9300 .
C32 C33 1.29(2) .
C32 H32 0.9300 .
C33 C34 1.417(16) .
C33 C35 1.478(18) .
C34 O8 1.316(14) .
C35 C36 1.500(12) .
C35 H35A 0.9700 .
C35 H35B 0.9700 .
C36 C37 1.3900 .
C36 C41 1.3900 .
C37 O7 1.320(6) .
C37 C38 1.3900 .
C38 C39 1.3900 .
C38 C42 1.520(9) .
C39 C40 1.3900 .
C39 H39 0.9300 .
C40 C41 1.3900 .
C40 H40 0.9300 .
C41 H41 0.9300 .
C42 C43 1.528(11) .
C42 H42A 0.9700 .
C42 H42B 0.9700 .
C43 C44 1.328(11) .
C43 C48 1.410(10) .
C44 C45 1.348(12) .
C44 H44 0.9300 .
C45 C46 1.392(11) .
C45 H45 0.9300 .
C46 C47 1.353(10) .
C46 H46 0.9300 .
C47 C48 1.398(9) .
C47 C49 1.520(9) .
C48 O6 1.351(8) .
C49 C50 1.510(9) .
C49 H49A 0.9700 .
C49 H49B 0.9700 .
C50 C51 1.373(8) .
C50 C55 1.376(9) .
C51 C52 1.349(10) .
C51 H51 0.9300 .
C52 C53 1.354(10) .
C52 H52 0.9300 .
C53 C54 1.337(9) .
C53 H53 0.9300 .
C54 C55 1.364(9) .
C54 C56 1.510(10) .
C55 O5 1.390(8) .
C56 H56A 0.9700 .
C56 H56B 0.9700 .
C57 N1 1.311(7) .
C57 N2 1.329(7) .
C57 H57 0.9300 .
C58 C59 1.321(8) .
C58 N2 1.351(8) .
C58 H58 0.9300 .
C59 N1 1.365(8) .
C59 H59 0.9300 .
C60 N2 1.476(7) .
C60 C61 1.494(8) .
C60 H60A 0.9700 .
C60 H60B 0.9700 .
C61 C61 1.536(9) 3_557
C61 H61A 0.9700 .
C61 H61B 0.9700 .
C62 N3 1.419(14) .
C62 C63 1.427(9) .
C62 H62A 0.9700 .
C62 H62B 0.9700 .
C63 N4 1.229(16) .
C63 N4' 1.70(2) .
N3 H3A 0.9000 .
N3 H3B 0.9000 .
N4 N4' 0.73(2) .
C64 C65 1.401(18) .
C64 N6 1.430(13) .
C65 N5 1.580(15) .
C64' C65' 1.70(7) .
C64' N6' 1.74(5) .
C65' N5' 1.05(6) .
O1 H1A 0.8200 .
O2 H2A 0.8200 .
O4 H4 0.8200 .
O5 H5 0.8200 .
O6 H6A 0.8200 .
O8 H8 0.8200 .

loop_
_geom_hbond_atom_site_label_D
_geom_hbond_atom_site_label_H
_geom_hbond_atom_site_label_A
_geom_hbond_distance_DH
_geom_hbond_distance_HA
_geom_hbond_distance_DA
_geom_hbond_angle_DHA
O1 H1A O4 0.82 1.95 2.668(6) 145.7
O2 H2A O3 0.82 1.94 2.577(5) 133.8
O4 H4 O3 0.82 2.39 2.910(6) 121.6
O5 H5 O8 0.82 2.22 2.857(8) 134.3
O6 H6A O7 0.82 1.82 2.486(8) 138.0
O8 H8 O5 0.82 2.30 2.857(8) 126.2

loop_
_geom_torsion_atom_site_label_1
_geom_torsion_atom_site_label_2
_geom_torsion_atom_site_label_3
_geom_torsion_atom_site_label_4
_geom_torsion
_geom_torsion_site_symmetry_4
C6 C1 C2 C3 1.2(12) .
C1 C2 C3 C4 0.9(10) .
C1 C2 C3 C7 179.2(7) .
C2 C3 C4 O3 175.4(5) .
C7 C3 C4 O3 -2.8(8) .
C2 C3 C4 C5 -2.1(9) .
C7 C3 C4 C5 179.6(5) .
O3 C4 C5 C6 -176.2(5) .
C3 C4 C5 C6 1.3(9) .
O3 C4 C5 C28 3.9(8) .
C3 C4 C5 C28 -178.6(5) .
C2 C1 C6 C5 -2.1(12) .
C4 C5 C6 C1 0.9(10) .
C28 C5 C6 C1 -179.2(7) .
C2 C3 C7 C8 92.2(7) .
C4 C3 C7 C8 -89.6(8) .
C3 C7 C8 C13 93.7(7) .
C3 C7 C8 C9 -82.4(7) .
C13 C8 C9 C10 -1.0(9) .
C7 C8 C9 C10 175.5(6) .
C8 C9 C10 C11 -1.7(10) .
C9 C10 C11 C12 1.9(10) .
C10 C11 C12 C13 0.6(10) .
C10 C11 C12 C14 -176.3(6) .
C9 C8 C13 O4 -174.9(5) .
C7 C8 C13 O4 8.9(9) .
C9 C8 C13 C12 3.5(9) .
C7 C8 C13 C12 -172.7(6) .
C11 C12 C13 O4 175.0(5) .
C14 C12 C13 O4 -8.1(8) .
C11 C12 C13 C8 -3.4(9) .
C14 C12 C13 C8 173.4(5) .
C11 C12 C14 C15 83.4(8) .
C13 C12 C14 C15 -93.4(7) .
C12 C14 C15 C16 -98.0(7) .
C12 C14 C15 C20 81.8(8) .
C20 C15 C16 C17 -0.9(9) .
C14 C15 C16 C17 179.0(5) .
C15 C16 C17 C18 0.1(9) .
C16 C17 C18 C19 0.8(9) .
C17 C18 C19 C20 -0.8(8) .
C17 C18 C19 C21 176.4(5) .
C16 C15 C20 O1 179.6(5) .
C14 C15 C20 O1 -0.2(8) .
C16 C15 C20 C19 0.8(8) .
C14 C15 C20 C19 -179.1(5) .
C18 C19 C20 O1 -178.8(4) .
C21 C19 C20 O1 4.1(7) .
C18 C19 C20 C15 0.1(7) .
C21 C19 C20 C15 -177.0(5) .
C20 C19 C21 C22 -85.8(7) .
C18 C19 C21 C22 97.2(6) .
C19 C21 C22 C23 -94.4(7) .
C19 C21 C22 C27 85.2(7) .
C27 C22 C23 C24 -0.1(11) .
C21 C22 C23 C24 179.5(7) .
C22 C23 C24 C25 0.2(12) .
C23 C24 C25 C26 -0.2(12) .
C24 C25 C26 C27 0.1(10) .
C24 C25 C26 C28 -177.3(7) .
C23 C22 C27 O2 -179.6(6) .
C21 C22 C27 O2 0.9(8) .
C23 C22 C27 C26 0.0(9) .
C21 C22 C27 C26 -179.6(5) .
C25 C26 C27 O2 179.5(6) .
C28 C26 C27 O2 -3.0(8) .
C25 C26 C27 C22 0.0(9) .
C28 C26 C27 C22 177.4(5) .
C6 C5 C28 C26 -90.8(6) .
C4 C5 C28 C26 89.1(7) .
C25 C26 C28 C5 94.4(7) .
C27 C26 C28 C5 -82.9(7) .
C34 C29 C30 C31 0.0(13) .
C56 C29 C30 C31 -178.7(8) .
C29 C30 C31 C32 -1.0(18) .
C30 C31 C32 C33 4(3) .
C31 C32 C33 C34 -6(2) .
C31 C32 C33 C35 171.0(15) .
C30 C29 C34 O8 173.9(8) .
C56 C29 C34 O8 -7.5(13) .
C30 C29 C34 C33 -1.6(14) .
C56 C29 C34 C33 177.0(8) .
C32 C33 C34 O8 -171.3(11) .
C35 C33 C34 O8 11.7(14) .
C32 C33 C34 C29 4.2(15) .
C35 C33 C34 C29 -172.8(9) .
C32 C33 C35 C36 -83.4(15) .
C34 C33 C35 C36 93.3(11) .
C33 C35 C36 C37 -88.8(10) .
C33 C35 C36 C41 86.5(9) .
C41 C36 C37 O7 -179.5(5) .
C35 C36 C37 O7 -4.3(8) .
C41 C36 C37 C38 0.0 .
C35 C36 C37 C38 175.3(7) .
O7 C37 C38 C39 179.5(5) .
C36 C37 C38 C39 0.0 .
O7 C37 C38 C42 -4.5(6) .
C36 C37 C38 C42 176.0(5) .
C37 C38 C39 C40 0.0 .
C42 C38 C39 C40 -176.1(5) .
C38 C39 C40 C41 0.0 .
C39 C40 C41 C36 0.0 .
C37 C36 C41 C40 0.0 .
C35 C36 C41 C40 -175.3(7) .
C37 C38 C42 C43 90.7(8) .
C39 C38 C42 C43 -93.2(7) .
C38 C42 C43 C44 98.5(10) .
C38 C42 C43 C48 -81.4(9) .
C48 C43 C44 C45 -2.1(14) .
C42 C43 C44 C45 178.0(8) .
C43 C44 C45 C46 0.9(15) .
C44 C45 C46 C47 1.6(15) .
C45 C46 C47 C48 -2.7(12) .
C45 C46 C47 C49 177.8(8) .
C46 C47 C48 O6 -176.6(7) .
C49 C47 C48 O6 2.9(10) .
C46 C47 C48 C43 1.5(10) .
C49 C47 C48 C43 -179.0(6) .
C44 C43 C48 O6 178.9(7) .
C42 C43 C48 O6 -1.2(10) .
C44 C43 C48 C47 0.9(11) .
C42 C43 C48 C47 -179.2(6) .
C46 C47 C49 C50 -97.8(8) .
C48 C47 C49 C50 82.7(8) .
C47 C49 C50 C51 86.7(7) .
C47 C49 C50 C55 -90.9(7) .
C55 C50 C51 C52 -1.0(9) .
C49 C50 C51 C52 -178.8(6) .
C50 C51 C52 C53 1.6(11) .
C51 C52 C53 C54 -1.7(12) .
C52 C53 C54 C55 1.3(11) .
C52 C53 C54 C56 177.7(7) .
C53 C54 C55 C50 -0.7(10) .
C56 C54 C55 C50 -177.1(6) .
C53 C54 C55 O5 -178.4(6) .
C56 C54 C55 O5 5.2(10) .
C51 C50 C55 C54 0.6(9) .
C49 C50 C55 C54 178.2(6) .
C51 C50 C55 O5 178.4(6) .
C49 C50 C55 O5 -4.0(9) .
C53 C54 C56 C29 -92.5(9) .
C55 C54 C56 C29 83.8(11) .
C30 C29 C56 C54 88.1(9) .
C34 C29 C56 C54 -90.6(10) .
N2 C58 C59 N1 -0.6(10) .
N2 C60 C61 C61 175.3(6) 3_557
N3 C62 C63 N4 5(2) .
N3 C62 C63 N4' -16.9(19) .
N2 C57 N1 C59 0.0(7) .
N2 C57 N1 Zn1 176.7(4) .
C58 C59 N1 C57 0.4(9) .
C58 C59 N1 Zn1 -176.6(6) .
N6' Zn1 N1 C57 18.2(11) .
N5 Zn1 N1 C57 110.7(6) .
N3 Zn1 N1 C57 -70.5(6) .
N4 Zn1 N1 C57 -148.0(7) .
N4' Zn1 N1 C57 -165.6(7) .
N5' Zn1 N1 C57 105.8(14) .
N6 Zn1 N1 C57 30.8(6) .
N6' Zn1 N1 C59 -165.7(11) .
N5 Zn1 N1 C59 -73.1(7) .
N3 Zn1 N1 C59 105.7(7) .
N4 Zn1 N1 C59 28.2(8) .
N4' Zn1 N1 C59 10.5(8) .
N5' Zn1 N1 C59 -78.1(15) .
N6 Zn1 N1 C59 -153.0(6) .
N1 C57 N2 C58 -0.3(7) .
N1 C57 N2 C60 -176.4(5) .
C59 C58 N2 C57 0.6(9) .
C59 C58 N2 C60 176.7(6) .
C61 C60 N2 C57 102.2(7) .
C61 C60 N2 C58 -73.1(8) .
C63 C62 N3 Zn1 2.3(15) .
N1 Zn1 N3 C62 -96.5(7) .
N6' Zn1 N3 C62 156.2(11) .
N5 Zn1 N3 C62 82.1(9) .
N4 Zn1 N3 C62 -5.4(9) .
N4' Zn1 N3 C62 8.7(9) .
N5' Zn1 N3 C62 91(3) .
N6 Zn1 N3 C62 164.9(8) .
C62 C63 N4 N4' -116(4) .
C62 C63 N4 Zn1 -11(2) .
N4' C63 N4 Zn1 105(4) .
N1 Zn1 N4 N4' -116(3) .
N6' Zn1 N4 N4' 92(3) .
N5 Zn1 N4 N4' 1(3) .
N3 Zn1 N4 N4' 132(3) .
N5' Zn1 N4 N4' -18(3) .
N6 Zn1 N4 N4' 70(4) .
N1 Zn1 N4 C63 122.3(15) .
N6' Zn1 N4 C63 -30(3) .
N5 Zn1 N4 C63 -120.8(16) .
N3 Zn1 N4 C63 10.1(15) .
N4' Zn1 N4 C63 -122(4) .
N5' Zn1 N4 C63 -139.2(19) .
N6 Zn1 N4 C63 -51(4) .
Zn1 N4 N4' C63 -125(3) .
C63 N4 N4' Zn1 125(3) .
C62 C63 N4' N4 73(4) .
N4 C63 N4' Zn1 -53(3) .
C62 C63 N4' Zn1 20.0(15) .
N1 Zn1 N4' N4 67(3) .
N6' Zn1 N4' N4 -119(3) .
N5 Zn1 N4' N4 -179(3) .
N3 Zn1 N4' N4 -46(3) .
N5' Zn1 N4' N4 163(3) .
N6 Zn1 N4' N4 -154.9(18) .
N1 Zn1 N4' C63 99.0(9) .
N6' Zn1 N4' C63 -87(2) .
N5 Zn1 N4' C63 -147.2(11) .
N3 Zn1 N4' C63 -14.5(9) .
N4 Zn1 N4' C63 32(2) .
N5' Zn1 N4' C63 -165.1(14) .
N6 Zn1 N4' C63 -123.1(13) .
N6 C64 C65 N5 -60.1(15) .
C64 C65 N5 Zn1 35.3(15) .
N1 Zn1 N5 C65 -93.8(9) .
N6' Zn1 N5 C65 14.7(11) .
N3 Zn1 N5 C65 87.7(10) .
N4 Zn1 N5 C65 165.5(9) .
N4' Zn1 N5 C65 165.8(11) .
N5' Zn1 N5 C65 -79(4) .
N6 Zn1 N5 C65 -4.1(8) .
C65 C64 N6 Zn1 52.2(11) .
N1 Zn1 N6 C64 90.1(6) .
N6' Zn1 N6 C64 -129(3) .
N5 Zn1 N6 C64 -25.2(7) .
N3 Zn1 N6 C64 -155.8(6) .
N4 Zn1 N6 C64 -96(3) .
N4' Zn1 N6 C64 -49.2(18) .
N5' Zn1 N6 C64 -5.4(12) .
N6' C64' C65' N5' 36(5) .
C64' C65' N5' Zn1 -28(6) .
N1 Zn1 N5' C65' -98(4) .
N6' Zn1 N5' C65' 11(4) .
N5 Zn1 N5' C65' 95(5) .
N3 Zn1 N5' C65' 75(6) .
N4 Zn1 N5' C65' 163(4) .
N4' Zn1 N5' C65' 158(4) .
N6 Zn1 N5' C65' -5(4) .
C65' C64' N6' Zn1 -23(3) .
N1 Zn1 N6' C64' 105.4(16) .
N5 Zn1 N6' C64' -9.7(16) .
N3 Zn1 N6' C64' -143.2(17) .
N4 Zn1 N6' C64' -104(2) .
N4' Zn1 N6' C64' -68(2) .
N5' Zn1 N6' C64' 10.1(19) .
N6 Zn1 N6' C64' 64(2) .
